data_4089025
loop_
_publ_author_name
'Sues, Peter E.'
'John, Jeremy M.'
'Bukhryakov, Konstantin V.'
'Schrock, Richard R.'
'M\"uller, Peter'

_publ_section_title
;
 Molybdenum and Tungsten Alkylidene Complexes That Contain a
 2-Pyridyl-Substituted Phenoxide Ligand
;
_journal_issue 20
_journal_name_full Organometallics
_journal_page_first 3587
_journal_paper_doi 10.1021/acs.organomet.6b00644
_journal_volume 35
_journal_year 2016
_chemical_formula_sum 'C50 H73 F3 Mo N2 O6 S'
_chemical_formula_weight 983.10
_space_group_crystal_system triclinic
_space_group_IT_number 2
_space_group_name_Hall '-P 1'
_space_group_name_H-M_alt 'P -1'
_atom_sites_solution_hydrogens mixed
_atom_sites_solution_primary direct
_atom_sites_solution_secondary difmap
_audit_creation_method SHELXL-2014/6
_cell_angle_alpha 80.3137(18)
_cell_angle_beta 84.3917(19)
_cell_angle_gamma 88.979(2)
_cell_formula_units_Z 2
_cell_length_a 11.0888(10)
_cell_length_b 14.4032(13)
_cell_length_c 16.6215(15)
_cell_measurement_reflns_used 9894
_cell_measurement_temperature 100(2)
_cell_measurement_theta_max 30.79
_cell_measurement_theta_min 2.44
_cell_volume 2604.3(4)
_computing_cell_refinement 'SAINT 7.46A (Bruker-AXS, 2015)'
_computing_data_collection 'APEX2 v2011.4.0 (Bruker-AXS, 2015)'
_computing_data_reduction 'SAINT 7.46A (Bruker-AXS, 2015)'
_computing_molecular_graphics 'Bruker SHELXTL'
_computing_publication_material 'Bruker SHELXTL'
_computing_structure_refinement 'SHELXL-2014/6 (Sheldrick, 2014)'
_computing_structure_solution 'SHELXS-2015 (Sheldrick, 2015)'
_diffrn_ambient_temperature 100(2)
_diffrn_detector_area_resol_mean 8.3
_diffrn_measured_fraction_theta_full 1.000
_diffrn_measured_fraction_theta_max 0.997
_diffrn_measurement_device_type 'Bruker Smart APEX2 CCD'
_diffrn_measurement_method '\f and \w scans'
_diffrn_radiation_type MoK\a
_diffrn_radiation_wavelength 0.71073
_diffrn_reflns_av_R_equivalents 0.0365
_diffrn_reflns_av_unetI/netI 0.0303
_diffrn_reflns_Laue_measured_fraction_full 1.000
_diffrn_reflns_Laue_measured_fraction_max 0.997
_diffrn_reflns_limit_h_max 15
_diffrn_reflns_limit_h_min -15
_diffrn_reflns_limit_k_max 19
_diffrn_reflns_limit_k_min -20
_diffrn_reflns_limit_l_max 23
_diffrn_reflns_limit_l_min -23
_diffrn_reflns_number 78095
_diffrn_reflns_point_group_measured_fraction_full 1.000
_diffrn_reflns_point_group_measured_fraction_max 0.997
_diffrn_reflns_theta_full 25.242
_diffrn_reflns_theta_max 30.508
_diffrn_reflns_theta_min 1.434
_diffrn_source 'I\mS micro-focus sealed tube, multilayer optics'
_exptl_absorpt_coefficient_mu 0.349
_exptl_absorpt_correction_T_max 0.7462
_exptl_absorpt_correction_T_min 0.6996
_exptl_absorpt_correction_type multi-scan
_exptl_absorpt_process_details 'SADABS (Sheldrick, 2009)'
_exptl_crystal_colour yellow
_exptl_crystal_density_diffrn 1.254
_exptl_crystal_density_method 'not measured'
_exptl_crystal_description block
_exptl_crystal_F_000 1040
_exptl_crystal_size_max 0.180
_exptl_crystal_size_mid 0.140
_exptl_crystal_size_min 0.100
_refine_diff_density_max 2.311
_refine_diff_density_min -1.362
_refine_diff_density_rms 0.075
_refine_ls_extinction_method none
_refine_ls_goodness_of_fit_ref 1.050
_refine_ls_hydrogen_treatment mixed
_refine_ls_matrix_type full
_refine_ls_number_parameters 1000
_refine_ls_number_reflns 15864
_refine_ls_number_restraints 2685
_refine_ls_restrained_S_all 1.042
_refine_ls_R_factor_all 0.0588
_refine_ls_R_factor_gt 0.0493
_refine_ls_shift/su_max 0.002
_refine_ls_shift/su_mean 0.000
_refine_ls_structure_factor_coef Fsqd
_refine_ls_weighting_details 'w=1/[\s^2^(Fo^2^)+(0.0594P)^2^+2.5046P] where P=(Fo^2^+2Fc^2^)/3'
_refine_ls_weighting_scheme calc
_refine_ls_wR_factor_gt 0.1257
_refine_ls_wR_factor_ref 0.1327
_reflns_Friedel_coverage 0.000
_reflns_number_gt 13558
_reflns_number_total 15864
_reflns_threshold_expression 'I > 2\s(I)'
_cod_data_source_file om6b00644_si_001.cif
_cod_data_source_block X16064
_cod_database_code 4089025
_shelx_space_group_comment
; 
The symmetry employed for this shelxl refinement is uniquely defined 
by the following loop, which should always be used as a source of 
symmetry information in preference to the above space-group names. 
They are only intended as comments. 
;
_shelx_estimated_absorpt_t_min 0.940
_shelx_estimated_absorpt_t_max 0.966
_shelxl_version_number 2014/6

loop_
_space_group_symop_operation_xyz
'x, y, z'
'-x, -y, -z'

loop_
_atom_site_label
_atom_site_type_symbol
_atom_site_fract_x
_atom_site_fract_y
_atom_site_fract_z
_atom_site_U_iso_or_equiv
_atom_site_adp_type
_atom_site_occupancy
_atom_site_site_symmetry_order
_atom_site_calc_flag
_atom_site_refinement_flags_posn
_atom_site_refinement_flags_adp
_atom_site_refinement_flags_occupancy
_atom_site_disorder_assembly
_atom_site_disorder_group
C1 C 0.1029(2) 0.54140(16) 0.21449(15) 0.0340(4) Uani 1 1 d D U . . .
H1A H 0.113(2) 0.4967(16) 0.1786(15) 0.041 Uiso 1 1 d D U . . .
H1B H 0.075(2) 0.6007(13) 0.1886(16) 0.041 Uiso 1 1 d D U . . .
C2 C 0.0896(2) 0.51297(17) 0.29945(16) 0.0387(5) Uani 1 1 d D U . . .
H2A H 0.088(2) 0.4480(12) 0.3253(17) 0.046 Uiso 1 1 d D U . . .
H2B H 0.054(2) 0.5526(17) 0.3371(15) 0.046 Uiso 1 1 d D U . . .
Mo1 Mo 0.27844(2) 0.55568(2) 0.26255(2) 0.02756(6) Uani 1 1 d D U . . .
O2 O 0.47632(14) 0.55849(11) 0.26738(10) 0.0337(3) Uani 1 1 d D U . . .
S1 S 0.58404(9) 0.53464(7) 0.22051(6) 0.0274(3) Uani 0.495(2) 1 d D U P A 1
O3 O 0.5770(11) 0.4444(9) 0.1937(8) 0.0299(14) Uani 0.495(2) 1 d D U P A 1
O4 O 0.6338(4) 0.6131(3) 0.1634(2) 0.0476(9) Uani 0.495(2) 1 d D U P A 1
C3 C 0.6872(5) 0.5163(4) 0.3001(4) 0.0438(11) Uani 0.495(2) 1 d D U P A 1
F1 F 0.6934(10) 0.5920(6) 0.3363(5) 0.0549(17) Uani 0.495(2) 1 d D U P A 1
F2 F 0.7969(8) 0.4914(9) 0.2758(9) 0.068(3) Uani 0.495(2) 1 d D U P A 1
F3 F 0.6500(5) 0.4465(3) 0.3590(2) 0.0632(11) Uani 0.495(2) 1 d D U P A 1
S1A S 0.57463(10) 0.48523(8) 0.27104(7) 0.0340(3) Uani 0.505(2) 1 d D U P A 2
O3A O 0.5978(12) 0.4382(10) 0.2019(9) 0.046(3) Uani 0.505(2) 1 d D U P A 2
O4A O 0.5730(4) 0.4318(3) 0.3509(3) 0.0474(9) Uani 0.505(2) 1 d D U P A 2
C3A C 0.7105(5) 0.5567(4) 0.2612(4) 0.0508(12) Uani 0.505(2) 1 d D U P A 2
F1A F 0.8074(9) 0.5063(10) 0.2601(10) 0.077(3) Uani 0.505(2) 1 d D U P A 2
F2A F 0.7094(12) 0.6114(6) 0.3159(5) 0.068(2) Uani 0.505(2) 1 d D U P A 2
F3A F 0.7242(4) 0.6128(3) 0.1896(3) 0.0700(11) Uani 0.505(2) 1 d D U P A 2
O1 O 0.31079(13) 0.42317(9) 0.24520(9) 0.0267(3) Uani 1 1 d . U . . .
C11 C 0.29528(16) 0.37872(13) 0.18308(12) 0.0239(3) Uani 1 1 d . U . . .
C12 C 0.29832(17) 0.42662(13) 0.10137(12) 0.0242(3) Uani 1 1 d . U . . .
N1 N 0.32953(15) 0.58815(11) 0.13042(11) 0.0261(3) Uani 1 1 d . U . . .
C18 C 0.33492(17) 0.52669(13) 0.07656(13) 0.0258(4) Uani 1 1 d . U . . .
C19 C 0.37902(19) 0.55760(14) -0.00547(13) 0.0300(4) Uani 1 1 d . U . . .
H19 H 0.3830 0.5144 -0.0430 0.036 Uiso 1 1 calc R U . . .
C20 C 0.4166(2) 0.64901(15) -0.03282(15) 0.0343(4) Uani 1 1 d . U . . .
H20 H 0.4456 0.6693 -0.0886 0.041 Uiso 1 1 calc R U . . .
C21 C 0.4112(2) 0.71065(15) 0.02309(15) 0.0376(5) Uani 1 1 d . U . . .
H21 H 0.4366 0.7742 0.0066 0.045 Uiso 1 1 calc R U . . .
C22 C 0.3683(2) 0.67787(14) 0.10269(15) 0.0333(4) Uani 1 1 d . U . . .
H22 H 0.3656 0.7203 0.1408 0.040 Uiso 1 1 calc R U . . .
C13 C 0.27298(18) 0.37562(14) 0.03983(13) 0.0278(4) Uani 1 1 d . U . . .
H13 H 0.2703 0.4085 -0.0145 0.033 Uiso 1 1 calc R U . . .
C14 C 0.25190(19) 0.27969(14) 0.05531(14) 0.0302(4) Uani 1 1 d . U . . .
C15 C 0.25488(19) 0.23354(14) 0.13585(14) 0.0296(4) Uani 1 1 d . U . . .
H15 H 0.2429 0.1673 0.1475 0.036 Uiso 1 1 calc R U . . .
C16 C 0.27478(17) 0.28071(13) 0.19985(13) 0.0260(4) Uani 1 1 d D U . . .
C23 C 0.2826(5) 0.2234(8) 0.2841(4) 0.0246(11) Uani 0.606(7) 1 d D U P B 1
C24 C 0.3932(4) 0.1871(3) 0.3088(3) 0.0239(9) Uani 0.606(7) 1 d D U P B 1
C25 C 0.3954(5) 0.1240(3) 0.3833(2) 0.0283(8) Uani 0.606(7) 1 d D U P B 1
H25 H 0.4713 0.1019 0.4010 0.034 Uiso 0.606(7) 1 calc R U P B 1
C26 C 0.2900(5) 0.0935(2) 0.4315(2) 0.0298(8) Uani 0.606(7) 1 d D U P B 1
C27 C 0.1809(5) 0.1330(3) 0.4084(3) 0.0309(9) Uani 0.606(7) 1 d D U P B 1
H27 H 0.1083 0.1157 0.4425 0.037 Uiso 0.606(7) 1 calc R U P B 1
C28 C 0.1756(4) 0.1977(3) 0.3361(3) 0.0278(9) Uani 0.606(7) 1 d D U P B 1
C29 C 0.5119(4) 0.2170(4) 0.2580(3) 0.0267(9) Uani 0.606(7) 1 d D U P B 1
H29 H 0.4986 0.2799 0.2241 0.032 Uiso 0.606(7) 1 calc R U P B 1
C30 C 0.5468(8) 0.1478(7) 0.1991(6) 0.0364(14) Uani 0.606(7) 1 d D U P B 1
H30A H 0.6233 0.1676 0.1667 0.055 Uiso 0.606(7) 1 calc R U P B 1
H30B H 0.5563 0.0846 0.2306 0.055 Uiso 0.606(7) 1 calc R U P B 1
H30C H 0.4830 0.1468 0.1624 0.055 Uiso 0.606(7) 1 calc R U P B 1
C31 C 0.6179(4) 0.2266(4) 0.3084(3) 0.0375(10) Uani 0.606(7) 1 d D U P B 1
H31A H 0.6906 0.2460 0.2714 0.056 Uiso 0.606(7) 1 calc R U P B 1
H31B H 0.5981 0.2741 0.3435 0.056 Uiso 0.606(7) 1 calc R U P B 1
H31C H 0.6327 0.1659 0.3426 0.056 Uiso 0.606(7) 1 calc R U P B 1
C32 C 0.2944(4) 0.0172(3) 0.5070(2) 0.0383(10) Uani 0.606(7) 1 d D U P B 1
H32 H 0.3815 0.0070 0.5169 0.046 Uiso 0.606(7) 1 calc R U P B 1
C33 C 0.2457(12) -0.0759(4) 0.4912(6) 0.049(2) Uani 0.606(7) 1 d D U P B 1
H33A H 0.2890 -0.0925 0.4413 0.073 Uiso 0.606(7) 1 calc R U P B 1
H33B H 0.2579 -0.1255 0.5379 0.073 Uiso 0.606(7) 1 calc R U P B 1
H33C H 0.1590 -0.0695 0.4844 0.073 Uiso 0.606(7) 1 calc R U P B 1
C34 C 0.2291(6) 0.0447(5) 0.5838(3) 0.0500(14) Uani 0.606(7) 1 d D U P B 1
H34A H 0.2616 0.1046 0.5929 0.075 Uiso 0.606(7) 1 calc R U P B 1
H34B H 0.1423 0.0517 0.5775 0.075 Uiso 0.606(7) 1 calc R U P B 1
H34C H 0.2412 -0.0043 0.6309 0.075 Uiso 0.606(7) 1 calc R U P B 1
C35 C 0.0526(4) 0.2346(3) 0.3115(3) 0.0313(9) Uani 0.606(7) 1 d D U P B 1
H35 H 0.0672 0.2906 0.2673 0.038 Uiso 0.606(7) 1 calc R U P B 1
C36 C -0.0137(5) 0.1606(4) 0.2761(4) 0.0463(12) Uani 0.606(7) 1 d D U P B 1
H36A H -0.0925 0.1857 0.2607 0.070 Uiso 0.606(7) 1 calc R U P B 1
H36B H 0.0348 0.1453 0.2275 0.070 Uiso 0.606(7) 1 calc R U P B 1
H36C H -0.0259 0.1036 0.3174 0.070 Uiso 0.606(7) 1 calc R U P B 1
C37 C -0.0274(4) 0.2666(3) 0.3822(3) 0.0403(10) Uani 0.606(7) 1 d D U P B 1
H37A H -0.1050 0.2896 0.3631 0.060 Uiso 0.606(7) 1 calc R U P B 1
H37B H -0.0416 0.2135 0.4273 0.060 Uiso 0.606(7) 1 calc R U P B 1
H37C H 0.0134 0.3174 0.4016 0.060 Uiso 0.606(7) 1 calc R U P B 1
C23A C 0.2574(7) 0.2241(12) 0.2839(6) 0.0287(19) Uani 0.394(7) 1 d D U P B 2
C24A C 0.3590(6) 0.1813(4) 0.3170(4) 0.0313(17) Uani 0.394(7) 1 d D U P B 2
C25A C 0.3438(7) 0.1197(4) 0.3920(4) 0.0320(14) Uani 0.394(7) 1 d D U P B 2
H25A H 0.4128 0.0944 0.4177 0.038 Uiso 0.394(7) 1 calc R U P B 2
C26A C 0.2287(7) 0.0953(4) 0.4288(3) 0.0321(13) Uani 0.394(7) 1 d D U P B 2
C27A C 0.1294(7) 0.1396(4) 0.3952(4) 0.0333(14) Uani 0.394(7) 1 d D U P B 2
H27A H 0.0511 0.1258 0.4229 0.040 Uiso 0.394(7) 1 calc R U P B 2
C28A C 0.1402(6) 0.2036(5) 0.3223(4) 0.0269(14) Uani 0.394(7) 1 d D U P B 2
C29A C 0.4855(7) 0.2073(7) 0.2768(5) 0.0313(17) Uani 0.394(7) 1 d D U P B 2
H29A H 0.4806 0.2726 0.2453 0.038 Uiso 0.394(7) 1 calc R U P B 2
C30A C 0.5264(14) 0.1433(13) 0.2149(10) 0.050(3) Uani 0.394(7) 1 d D U P B 2
H30D H 0.6081 0.1613 0.1897 0.075 Uiso 0.394(7) 1 calc R U P B 2
H30E H 0.5272 0.0777 0.2429 0.075 Uiso 0.394(7) 1 calc R U P B 2
H30F H 0.4703 0.1496 0.1722 0.075 Uiso 0.394(7) 1 calc R U P B 2
C31A C 0.5805(7) 0.2089(6) 0.3367(6) 0.0443(18) Uani 0.394(7) 1 d D U P B 2
H31D H 0.6592 0.2262 0.3062 0.066 Uiso 0.394(7) 1 calc R U P B 2
H31E H 0.5572 0.2552 0.3725 0.066 Uiso 0.394(7) 1 calc R U P B 2
H31F H 0.5863 0.1464 0.3701 0.066 Uiso 0.394(7) 1 calc R U P B 2
C32A C 0.2131(6) 0.0207(4) 0.5057(4) 0.0449(17) Uani 0.394(7) 1 d D U P B 2
H32A H 0.1251 0.0190 0.5260 0.054 Uiso 0.394(7) 1 calc R U P B 2
C33A C 0.246(3) -0.0760(6) 0.4841(11) 0.075(6) Uani 0.394(7) 1 d D U P B 2
H33D H 0.1991 -0.0878 0.4398 0.112 Uiso 0.394(7) 1 calc R U P B 2
H33E H 0.3328 -0.0778 0.4660 0.112 Uiso 0.394(7) 1 calc R U P B 2
H33F H 0.2274 -0.1245 0.5324 0.112 Uiso 0.394(7) 1 calc R U P B 2
C34A C 0.2821(8) 0.0438(6) 0.5737(5) 0.046(2) Uani 0.394(7) 1 d D U P B 2
H34D H 0.2692 -0.0061 0.6217 0.069 Uiso 0.394(7) 1 calc R U P B 2
H34E H 0.3687 0.0486 0.5551 0.069 Uiso 0.394(7) 1 calc R U P B 2
H34F H 0.2532 0.1040 0.5886 0.069 Uiso 0.394(7) 1 calc R U P B 2
C35A C 0.0275(6) 0.2470(5) 0.2860(5) 0.0352(15) Uani 0.394(7) 1 d D U P B 2
H35A H 0.0531 0.3026 0.2435 0.042 Uiso 0.394(7) 1 calc R U P B 2
C36A C -0.0360(8) 0.1772(6) 0.2446(6) 0.050(2) Uani 0.394(7) 1 d D U P B 2
H36D H -0.1082 0.2069 0.2218 0.075 Uiso 0.394(7) 1 calc R U P B 2
H36E H 0.0194 0.1586 0.2004 0.075 Uiso 0.394(7) 1 calc R U P B 2
H36F H -0.0599 0.1213 0.2850 0.075 Uiso 0.394(7) 1 calc R U P B 2
C37A C -0.0614(6) 0.2813(5) 0.3514(5) 0.0430(16) Uani 0.394(7) 1 d D U P B 2
H37D H -0.1329 0.3088 0.3262 0.064 Uiso 0.394(7) 1 calc R U P B 2
H37E H -0.0862 0.2280 0.3944 0.064 Uiso 0.394(7) 1 calc R U P B 2
H37F H -0.0219 0.3290 0.3755 0.064 Uiso 0.394(7) 1 calc R U P B 2
C17 C 0.2277(3) 0.22663(17) -0.01217(16) 0.0421(5) Uani 1 1 d . U . . .
H17A H 0.2226 0.2712 -0.0633 0.063 Uiso 1 1 calc R U . . .
H17B H 0.1510 0.1924 0.0026 0.063 Uiso 1 1 calc R U . . .
H17C H 0.2937 0.1818 -0.0198 0.063 Uiso 1 1 calc R U . . .
N2 N 0.25611(18) 0.67456(12) 0.27422(12) 0.0332(4) Uani 1 1 d D U . . .
C41 C 0.2480(8) 0.7720(5) 0.2754(4) 0.040(2) Uani 0.525(6) 1 d D U P C 1
C42 C 0.3604(7) 0.8192(5) 0.2787(6) 0.0446(18) Uani 0.525(6) 1 d D U P C 1
C43 C 0.3557(7) 0.9180(5) 0.2745(5) 0.0458(16) Uani 0.525(6) 1 d D U P C 1
H43 H 0.4275 0.9523 0.2764 0.055 Uiso 0.525(6) 1 calc R U P C 1
C44 C 0.2473(8) 0.9639(5) 0.2676(5) 0.0475(16) Uani 0.525(6) 1 d D U P C 1
H44 H 0.2431 1.0302 0.2655 0.057 Uiso 0.525(6) 1 calc R U P C 1
C45 C 0.1442(8) 0.9138(6) 0.2636(7) 0.0512(19) Uani 0.525(6) 1 d D U P C 1
H45 H 0.0745 0.9506 0.2508 0.061 Uiso 0.525(6) 1 calc R U P C 1
C46 C 0.1271(8) 0.8126(7) 0.2762(11) 0.050(2) Uani 0.525(6) 1 d D U P C 1
C47 C 0.4838(7) 0.7741(5) 0.2928(5) 0.0515(18) Uani 0.525(6) 1 d D U P C 1
H47 H 0.4779 0.7060 0.2882 0.062 Uiso 0.525(6) 1 calc R U P C 1
C48 C 0.5153(10) 0.7795(7) 0.3792(6) 0.073(2) Uani 0.525(6) 1 d D U P C 1
H48A H 0.5946 0.7503 0.3874 0.109 Uiso 0.525(6) 1 calc R U P C 1
H48B H 0.5178 0.8456 0.3863 0.109 Uiso 0.525(6) 1 calc R U P C 1
H48C H 0.4536 0.7460 0.4194 0.109 Uiso 0.525(6) 1 calc R U P C 1
C49 C 0.5842(7) 0.8183(6) 0.2282(6) 0.069(2) Uani 0.525(6) 1 d D U P C 1
H49A H 0.5620 0.8140 0.1733 0.103 Uiso 0.525(6) 1 calc R U P C 1
H49B H 0.5942 0.8846 0.2328 0.103 Uiso 0.525(6) 1 calc R U P C 1
H49C H 0.6605 0.7846 0.2372 0.103 Uiso 0.525(6) 1 calc R U P C 1
C50 C 0.0089(8) 0.7555(7) 0.2852(5) 0.0508(17) Uani 0.525(6) 1 d D U P C 1
H50 H 0.0341 0.6936 0.2692 0.061 Uiso 0.525(6) 1 calc R U P C 1
C51 C -0.0505(6) 0.7305(5) 0.3746(3) 0.0543(15) Uani 0.525(6) 1 d D U P C 1
H51A H -0.1247 0.6943 0.3753 0.081 Uiso 0.525(6) 1 calc R U P C 1
H51B H 0.0061 0.6927 0.4085 0.081 Uiso 0.525(6) 1 calc R U P C 1
H51C H -0.0703 0.7885 0.3965 0.081 Uiso 0.525(6) 1 calc R U P C 1
C52 C -0.0952(7) 0.7900(6) 0.2326(5) 0.078(2) Uani 0.525(6) 1 d D U P C 1
H52A H -0.1627 0.7454 0.2463 0.116 Uiso 0.525(6) 1 calc R U P C 1
H52B H -0.1225 0.8521 0.2437 0.116 Uiso 0.525(6) 1 calc R U P C 1
H52C H -0.0664 0.7946 0.1744 0.116 Uiso 0.525(6) 1 calc R U P C 1
C41A C 0.2416(10) 0.7710(6) 0.2691(5) 0.043(2) Uani 0.475(6) 1 d D U P C 2
C42A C 0.3369(8) 0.8331(6) 0.2651(6) 0.0415(17) Uani 0.475(6) 1 d D U P C 2
C43A C 0.3123(8) 0.9291(5) 0.2606(5) 0.0427(16) Uani 0.475(6) 1 d D U P C 2
H43A H 0.3789 0.9708 0.2563 0.051 Uiso 0.475(6) 1 calc R U P C 2
C44A C 0.1976(8) 0.9672(6) 0.2619(6) 0.0478(18) Uani 0.475(6) 1 d D U P C 2
H44A H 0.1866 1.0333 0.2583 0.057 Uiso 0.475(6) 1 calc R U P C 2
C45A C 0.0993(8) 0.9094(6) 0.2685(7) 0.0469(19) Uani 0.475(6) 1 d D U P C 2
H45A H 0.0176 0.9300 0.2754 0.056 Uiso 0.475(6) 1 calc R U P C 2
C46A C 0.1337(9) 0.8156(7) 0.2637(12) 0.050(2) Uani 0.475(6) 1 d D U P C 2
C47A C 0.4632(8) 0.7930(5) 0.2683(5) 0.0416(16) Uani 0.475(6) 1 d D U P C 2
H47A H 0.4588 0.7241 0.2665 0.050 Uiso 0.475(6) 1 calc R U P C 2
C48A C 0.5120(9) 0.8047(5) 0.3484(5) 0.0489(17) Uani 0.475(6) 1 d D U P C 2
H48D H 0.5940 0.7785 0.3499 0.073 Uiso 0.475(6) 1 calc R U P C 2
H48E H 0.5141 0.8718 0.3523 0.073 Uiso 0.475(6) 1 calc R U P C 2
H48F H 0.4591 0.7714 0.3946 0.073 Uiso 0.475(6) 1 calc R U P C 2
C49A C 0.5474(7) 0.8384(5) 0.1949(5) 0.0499(17) Uani 0.475(6) 1 d D U P C 2
H49D H 0.6286 0.8109 0.1986 0.075 Uiso 0.475(6) 1 calc R U P C 2
H49E H 0.5163 0.8270 0.1442 0.075 Uiso 0.475(6) 1 calc R U P C 2
H49F H 0.5515 0.9063 0.1946 0.075 Uiso 0.475(6) 1 calc R U P C 2
C50A C 0.0230(9) 0.7594(9) 0.2616(5) 0.056(2) Uani 0.475(6) 1 d D U P C 2
H50A H 0.0391 0.6903 0.2758 0.067 Uiso 0.475(6) 1 calc R U P C 2
C51A C -0.0672(7) 0.7931(6) 0.3257(5) 0.069(2) Uani 0.475(6) 1 d D U P C 2
H51D H -0.1440 0.7595 0.3287 0.103 Uiso 0.475(6) 1 calc R U P C 2
H51E H -0.0347 0.7805 0.3792 0.103 Uiso 0.475(6) 1 calc R U P C 2
H51F H -0.0808 0.8609 0.3103 0.103 Uiso 0.475(6) 1 calc R U P C 2
C52A C -0.0094(9) 0.7854(6) 0.1754(5) 0.072(2) Uani 0.475(6) 1 d D U P C 2
H52D H -0.0823 0.7510 0.1688 0.109 Uiso 0.475(6) 1 calc R U P C 2
H52E H -0.0250 0.8533 0.1634 0.109 Uiso 0.475(6) 1 calc R U P C 2
H52F H 0.0578 0.7690 0.1374 0.109 Uiso 0.475(6) 1 calc R U P C 2
C62 C 0.2423(4) 0.6187(3) 0.4832(2) 0.0705(10) Uani 1 1 d D U . . .
H62A H 0.2784 0.6576 0.5176 0.106 Uiso 1 1 calc R U . . .
H62B H 0.2043 0.6595 0.4394 0.106 Uiso 1 1 calc R U . . .
H62C H 0.1809 0.5772 0.5168 0.106 Uiso 1 1 calc R U . . .
C61 C 0.3397(3) 0.5600(2) 0.44601(17) 0.0477(6) Uani 1 1 d D U . . .
H61A H 0.4023 0.6022 0.4130 0.057 Uiso 1 1 calc R U . . .
H61B H 0.3789 0.5199 0.4905 0.057 Uiso 1 1 calc R U . . .
O5 O 0.29174(16) 0.50081(12) 0.39425(10) 0.0386(4) Uani 1 1 d D U . . .
C63 C 0.2551(10) 0.4091(6) 0.4364(9) 0.049(2) Uani 0.549(8) 1 d D U P D 1
H63A H 0.2071 0.3780 0.4013 0.058 Uiso 0.549(8) 1 calc R U P D 1
H63B H 0.2035 0.4147 0.4874 0.058 Uiso 0.549(8) 1 calc R U P D 1
C64 C 0.3642(7) 0.3514(4) 0.4565(5) 0.073(2) Uani 0.549(8) 1 d D U P D 1
H64A H 0.3390 0.2887 0.4853 0.109 Uiso 0.549(8) 1 calc R U P D 1
H64B H 0.4145 0.3454 0.4057 0.109 Uiso 0.549(8) 1 calc R U P D 1
H64C H 0.4110 0.3821 0.4916 0.109 Uiso 0.549(8) 1 calc R U P D 1
C63A C 0.2851(14) 0.3987(7) 0.4302(9) 0.062(4) Uani 0.451(8) 1 d D U P D 2
H63C H 0.3635 0.3793 0.4518 0.075 Uiso 0.451(8) 1 calc R U P D 2
H63D H 0.2739 0.3623 0.3860 0.075 Uiso 0.451(8) 1 calc R U P D 2
C64A C 0.1859(10) 0.3736(9) 0.4975(5) 0.107(4) Uani 0.451(8) 1 d D U P D 2
H64D H 0.1877 0.3057 0.5177 0.161 Uiso 0.451(8) 1 calc R U P D 2
H64E H 0.1972 0.4078 0.5424 0.161 Uiso 0.451(8) 1 calc R U P D 2
H64F H 0.1075 0.3908 0.4765 0.161 Uiso 0.451(8) 1 calc R U P D 2
C2S C 0.9022(16) 0.3147(9) 0.0431(9) 0.071(4) Uani 0.364(2) 1 d D U P E -1
H2S1 H 0.8703 0.2730 0.0932 0.107 Uiso 0.364(2) 1 calc R U P E -1
H2S2 H 0.8400 0.3250 0.0045 0.107 Uiso 0.364(2) 1 calc R U P E -1
H2S3 H 0.9737 0.2856 0.0180 0.107 Uiso 0.364(2) 1 calc R U P E -1
C1S C 0.9364(15) 0.4057(8) 0.0636(7) 0.059(3) Uani 0.364(2) 1 d D U P E -1
H1S1 H 0.9990 0.3959 0.1029 0.071 Uiso 0.364(2) 1 calc R U P E -1
H1S2 H 0.8648 0.4355 0.0894 0.071 Uiso 0.364(2) 1 calc R U P E -1
O1S O 0.9853(12) 0.4684(6) -0.0147(6) 0.070(2) Uani 0.364(2) 1 d D U P E -1
C3S C 1.0312(17) 0.5641(8) -0.0063(10) 0.077(4) Uani 0.364(2) 1 d D U P E -1
H3S1 H 0.9652 0.5992 0.0199 0.092 Uiso 0.364(2) 1 calc R U P E -1
H3S2 H 1.0982 0.5563 0.0295 0.092 Uiso 0.364(2) 1 calc R U P E -1
C4S C 1.0748(15) 0.6189(8) -0.0872(7) 0.051(3) Uani 0.364(2) 1 d D U P E -1
H4S1 H 1.1039 0.6805 -0.0798 0.077 Uiso 0.364(2) 1 calc R U P E -1
H4S2 H 1.1411 0.5847 -0.1128 0.077 Uiso 0.364(2) 1 calc R U P E -1
H4S3 H 1.0082 0.6277 -0.1224 0.077 Uiso 0.364(2) 1 calc R U P E -1
C2T C 0.4677(9) 0.0081(7) -0.0121(9) 0.096(4) Uani 0.364(2) 1 d D U P E -1
H2T1 H 0.4172 0.0012 -0.0559 0.144 Uiso 0.364(2) 1 calc R U P E -1
H2T2 H 0.4632 -0.0495 0.0289 0.144 Uiso 0.364(2) 1 calc R U P E -1
H2T3 H 0.4385 0.0616 0.0140 0.144 Uiso 0.364(2) 1 calc R U P E -1
C1T C 0.5953(9) 0.0250(6) -0.0472(5) 0.075(3) Uani 0.364(2) 1 d D U P E -1
H1T1 H 0.6013 0.0831 -0.0887 0.090 Uiso 0.364(2) 1 calc R U P E -1
H1T2 H 0.6260 -0.0285 -0.0737 0.090 Uiso 0.364(2) 1 calc R U P E -1
O1T O 0.6670(6) 0.0348(4) 0.0220(4) 0.0599(15) Uani 0.364(2) 1 d D U P E -1
C3T C 0.8002(8) 0.0608(8) 0.0004(7) 0.081(3) Uani 0.364(2) 1 d D U P E -1
H3T1 H 0.8399 0.0169 -0.0338 0.097 Uiso 0.364(2) 1 calc R U P E -1
H3T2 H 0.8072 0.1254 -0.0315 0.097 Uiso 0.364(2) 1 calc R U P E -1
C4T C 0.8609(12) 0.0558(9) 0.0763(8) 0.088(3) Uani 0.364(2) 1 d D U P E -1
H4T1 H 0.9465 0.0726 0.0622 0.133 Uiso 0.364(2) 1 calc R U P E -1
H4T2 H 0.8219 0.0999 0.1097 0.133 Uiso 0.364(2) 1 calc R U P E -1
H4T3 H 0.8546 -0.0084 0.1074 0.133 Uiso 0.364(2) 1 calc R U P E -1
C2U C 0.9223(17) 0.3255(8) 0.0190(8) 0.038(3) Uani 0.272(4) 1 d D U P E 2
H2U1 H 0.9260 0.3643 0.0618 0.056 Uiso 0.272(4) 1 calc R U P E 2
H2U2 H 1.0002 0.3285 -0.0147 0.056 Uiso 0.272(4) 1 calc R U P E 2
H2U3 H 0.8580 0.3491 -0.0156 0.056 Uiso 0.272(4) 1 calc R U P E 2
C1U C 0.8963(8) 0.2268(6) 0.0575(7) 0.056(3) Uani 0.272(4) 1 d D U P E 2
H1U1 H 0.8182 0.2240 0.0922 0.068 Uiso 0.272(4) 1 calc R U P E 2
H1U2 H 0.9606 0.2034 0.0931 0.068 Uiso 0.272(4) 1 calc R U P E 2
O1U O 0.8899(10) 0.1650(7) -0.0060(8) 0.118(4) Uani 0.272(4) 1 d D U P E 2
C3U C 0.864(2) 0.0624(9) 0.0244(15) 0.125(7) Uani 0.272(4) 1 d D U P E 2
H3U1 H 0.9291 0.0228 0.0026 0.150 Uiso 0.272(4) 1 calc R U P E 2
H3U2 H 0.8579 0.0487 0.0850 0.150 Uiso 0.272(4) 1 calc R U P E 2
C4U C 0.747(2) 0.0435(16) -0.006(2) 0.142(9) Uani 0.272(4) 1 d D U P E 2
H4U1 H 0.7251 -0.0229 0.0121 0.213 Uiso 0.272(4) 1 calc R U P E 2
H4U2 H 0.6835 0.0833 0.0160 0.213 Uiso 0.272(4) 1 calc R U P E 2
H4U3 H 0.7543 0.0576 -0.0660 0.213 Uiso 0.272(4) 1 calc R U P E 2

loop_
_atom_site_aniso_label
_atom_site_aniso_U_11
_atom_site_aniso_U_22
_atom_site_aniso_U_33
_atom_site_aniso_U_23
_atom_site_aniso_U_13
_atom_site_aniso_U_12
C1 0.0290(9) 0.0290(10) 0.0452(12) -0.0114(9) -0.0015(8) 0.0017(8)
C2 0.0370(11) 0.0321(11) 0.0458(13) -0.0074(9) 0.0046(9) -0.0014(9)
Mo1 0.03377(10) 0.01723(8) 0.03265(10) -0.00591(6) -0.00519(7) 0.00071(6)
O2 0.0341(7) 0.0281(7) 0.0410(8) -0.0085(6) -0.0091(6) -0.0020(6)
S1 0.0292(5) 0.0287(5) 0.0236(5) -0.0020(4) -0.0034(3) -0.0024(4)
O3 0.025(3) 0.036(3) 0.033(3) -0.017(2) -0.004(2) 0.0001(19)
O4 0.053(2) 0.0410(19) 0.0405(19) 0.0083(15) 0.0095(16) 0.0014(16)
C3 0.043(2) 0.042(3) 0.052(3) -0.013(2) -0.021(2) 0.003(2)
F1 0.060(4) 0.053(3) 0.060(4) -0.020(3) -0.030(3) -0.006(3)
F2 0.038(3) 0.086(6) 0.080(4) -0.008(4) -0.019(3) 0.019(4)
F3 0.102(3) 0.049(2) 0.0418(18) -0.0007(14) -0.034(2) 0.007(2)
S1A 0.0349(5) 0.0266(5) 0.0409(6) -0.0020(4) -0.0115(4) -0.0029(4)
O3A 0.042(5) 0.046(4) 0.054(4) -0.011(3) -0.011(3) -0.006(3)
O4A 0.052(2) 0.039(2) 0.048(2) 0.0029(16) -0.0095(18) 0.0069(17)
C3A 0.043(3) 0.050(3) 0.060(3) -0.007(2) -0.013(2) -0.015(2)
F1A 0.037(2) 0.087(4) 0.108(8) -0.013(4) -0.012(3) -0.016(2)
F2A 0.073(4) 0.061(4) 0.077(5) -0.013(3) -0.032(3) -0.028(3)
F3A 0.074(3) 0.062(2) 0.068(2) 0.0042(18) -0.0013(19) -0.035(2)
O1 0.0321(7) 0.0171(6) 0.0316(7) -0.0032(5) -0.0086(6) 0.0000(5)
C11 0.0221(8) 0.0169(7) 0.0333(9) -0.0046(7) -0.0048(7) 0.0029(6)
C12 0.0229(8) 0.0168(7) 0.0329(9) -0.0042(7) -0.0025(7) 0.0022(6)
N1 0.0285(8) 0.0154(7) 0.0340(8) -0.0024(6) -0.0034(6) 0.0015(6)
C18 0.0248(8) 0.0173(8) 0.0346(10) -0.0027(7) -0.0035(7) 0.0036(6)
C19 0.0327(10) 0.0224(9) 0.0339(10) -0.0039(7) -0.0013(8) 0.0029(7)
C20 0.0375(11) 0.0240(9) 0.0381(11) 0.0001(8) 0.0031(9) 0.0007(8)
C21 0.0460(12) 0.0193(9) 0.0444(12) -0.0006(8) 0.0025(10) -0.0021(8)
C22 0.0408(11) 0.0178(8) 0.0406(11) -0.0047(8) -0.0006(9) -0.0010(8)
C13 0.0298(9) 0.0219(8) 0.0321(10) -0.0058(7) -0.0031(7) 0.0020(7)
C14 0.0326(10) 0.0225(9) 0.0370(10) -0.0099(8) -0.0017(8) -0.0011(7)
C15 0.0315(9) 0.0173(8) 0.0402(11) -0.0070(7) -0.0006(8) -0.0015(7)
C16 0.0259(8) 0.0163(7) 0.0350(10) -0.0030(7) -0.0006(7) 0.0002(6)
C23 0.0256(18) 0.0131(19) 0.033(2) -0.0020(14) 0.0027(16) -0.002(2)
C24 0.0269(19) 0.0110(14) 0.0329(19) 0.0001(12) -0.0038(14) -0.0023(13)
C25 0.0263(19) 0.0201(15) 0.0362(18) -0.0002(12) -0.0001(16) 0.0007(15)
C26 0.029(2) 0.0206(15) 0.0372(18) 0.0014(13) 0.0012(16) 0.0004(14)
C27 0.027(2) 0.0218(17) 0.040(2) 0.0027(14) 0.0017(16) -0.0002(16)
C28 0.0237(18) 0.0197(16) 0.040(2) -0.0033(14) -0.0038(15) 0.0003(15)
C29 0.0241(19) 0.0194(19) 0.033(2) 0.0026(17) 0.0007(16) -0.0010(15)
C30 0.035(3) 0.026(2) 0.046(3) -0.008(2) 0.006(2) 0.001(2)
C31 0.026(2) 0.036(2) 0.049(3) -0.0032(19) -0.0051(18) 0.0017(16)
C32 0.042(2) 0.0275(17) 0.041(2) 0.0068(14) -0.0008(16) 0.0024(15)
C33 0.071(5) 0.026(3) 0.046(4) 0.010(3) -0.014(4) -0.010(3)
C34 0.058(3) 0.043(3) 0.044(2) 0.0043(19) 0.003(2) 0.002(3)
C35 0.0252(19) 0.0283(19) 0.037(2) 0.0014(17) 0.0001(15) 0.0026(14)
C36 0.030(2) 0.050(3) 0.060(3) -0.013(3) -0.006(2) 0.0009(19)
C37 0.030(2) 0.038(2) 0.049(3) -0.0008(19) 0.0039(18) 0.0052(17)
C23A 0.030(3) 0.016(3) 0.041(3) -0.005(2) -0.003(2) 0.001(3)
C24A 0.029(3) 0.027(3) 0.035(3) -0.003(2) 0.006(2) -0.002(2)
C25A 0.024(3) 0.027(3) 0.042(3) 0.005(2) -0.004(3) -0.003(2)
C26A 0.027(3) 0.027(3) 0.039(3) 0.003(2) -0.002(2) -0.002(2)
C27A 0.027(3) 0.026(3) 0.044(3) 0.002(2) -0.005(2) -0.001(2)
C28A 0.025(3) 0.017(2) 0.037(3) 0.001(2) -0.005(2) -0.002(2)
C29A 0.030(3) 0.017(3) 0.041(4) 0.010(3) 0.003(2) 0.001(2)
C30A 0.042(6) 0.041(5) 0.061(6) -0.002(4) 0.012(4) 0.000(4)
C31A 0.030(3) 0.040(4) 0.059(5) 0.006(3) -0.007(3) 0.003(3)
C32A 0.042(4) 0.040(3) 0.045(3) 0.012(2) -0.002(2) -0.004(3)
C33A 0.127(16) 0.030(6) 0.057(8) 0.012(5) 0.008(8) 0.003(6)
C34A 0.058(5) 0.034(3) 0.041(4) 0.003(3) -0.001(3) 0.011(4)
C35A 0.026(3) 0.033(3) 0.042(4) 0.010(3) -0.008(2) 0.002(2)
C36A 0.038(4) 0.052(4) 0.056(5) 0.006(3) -0.017(3) -0.005(3)
C37A 0.030(3) 0.038(3) 0.056(4) 0.004(3) -0.003(3) -0.001(3)
C17 0.0554(15) 0.0319(11) 0.0418(12) -0.0149(9) -0.0028(11) -0.0075(10)
N2 0.0428(10) 0.0221(8) 0.0354(9) -0.0076(7) -0.0022(8) 0.0003(7)
C41 0.068(4) 0.019(3) 0.033(4) -0.010(3) 0.000(3) 0.006(2)
C42 0.070(4) 0.013(2) 0.051(4) -0.007(2) -0.003(3) 0.003(2)
C43 0.061(4) 0.019(2) 0.059(4) -0.011(2) -0.012(3) 0.008(2)
C44 0.071(4) 0.018(2) 0.055(3) -0.009(2) -0.015(3) 0.020(3)
C45 0.069(4) 0.033(3) 0.056(4) -0.017(2) -0.017(4) 0.027(3)
C46 0.090(4) 0.032(3) 0.032(5) -0.015(3) -0.011(3) 0.024(2)
C47 0.054(3) 0.020(3) 0.083(5) -0.011(3) -0.011(3) -0.004(2)
C48 0.075(5) 0.055(5) 0.093(6) -0.016(4) -0.024(5) -0.004(4)
C49 0.064(4) 0.042(4) 0.100(6) -0.013(4) 0.001(4) -0.005(3)
C50 0.069(3) 0.051(3) 0.043(4) -0.033(3) -0.025(3) 0.035(3)
C51 0.062(3) 0.057(3) 0.044(3) -0.013(2) 0.005(2) -0.002(3)
C52 0.081(5) 0.077(5) 0.072(5) 0.009(4) -0.031(4) 0.003(4)
C41A 0.073(4) 0.022(3) 0.034(5) -0.009(3) -0.005(3) 0.004(3)
C42A 0.071(4) 0.015(3) 0.037(3) -0.004(2) 0.001(3) 0.008(2)
C43A 0.062(4) 0.016(2) 0.051(4) -0.005(2) -0.012(3) 0.009(3)
C44A 0.069(4) 0.024(3) 0.051(4) -0.008(2) -0.012(3) 0.024(3)
C45A 0.066(4) 0.031(3) 0.046(4) -0.013(2) -0.009(4) 0.024(3)
C46A 0.093(4) 0.032(3) 0.030(5) -0.011(3) -0.022(3) 0.023(3)
C47A 0.058(4) 0.014(3) 0.053(4) -0.006(2) -0.002(3) -0.005(2)
C48A 0.063(4) 0.025(3) 0.061(4) -0.011(3) -0.007(3) -0.007(3)
C49A 0.055(4) 0.032(3) 0.063(4) -0.015(3) 0.005(3) -0.012(3)
C50A 0.072(4) 0.056(4) 0.052(5) -0.033(4) -0.028(3) 0.034(3)
C51A 0.063(4) 0.055(4) 0.088(5) -0.022(4) 0.008(4) 0.003(3)
C52A 0.088(6) 0.069(5) 0.063(4) 0.000(3) -0.038(4) -0.006(4)
C62 0.089(3) 0.078(2) 0.0516(18) -0.0312(17) -0.0072(17) 0.021(2)
C61 0.0534(15) 0.0522(15) 0.0421(13) -0.0202(11) -0.0057(11) -0.0042(12)
O5 0.0493(9) 0.0364(8) 0.0307(8) -0.0065(6) -0.0048(7) -0.0073(7)
C63 0.056(4) 0.043(3) 0.043(4) 0.008(3) -0.010(3) -0.010(2)
C64 0.098(5) 0.034(3) 0.100(5) -0.024(3) -0.055(4) 0.019(3)
C63A 0.097(9) 0.052(4) 0.037(4) 0.007(3) -0.020(5) -0.032(5)
C64A 0.132(8) 0.145(9) 0.039(4) 0.015(4) -0.015(4) -0.084(7)
C2S 0.041(7) 0.083(7) 0.092(11) -0.018(6) -0.013(8) 0.020(5)
C1S 0.052(6) 0.077(7) 0.050(6) -0.013(5) -0.019(5) 0.018(5)
O1S 0.066(5) 0.089(6) 0.059(5) -0.019(4) -0.020(4) 0.015(5)
C3S 0.053(7) 0.085(8) 0.095(9) -0.012(6) -0.023(7) 0.019(6)
C4S 0.048(5) 0.054(6) 0.055(7) -0.007(5) -0.026(5) -0.001(4)
C2T 0.122(8) 0.030(5) 0.143(11) -0.017(6) -0.051(7) 0.020(5)
C1T 0.135(7) 0.028(4) 0.071(5) -0.023(4) -0.035(5) 0.032(4)
O1T 0.090(4) 0.032(3) 0.054(3) -0.008(2) 0.011(3) -0.001(3)
C3T 0.094(7) 0.039(5) 0.108(7) -0.014(5) 0.007(5) 0.008(5)
C4T 0.094(7) 0.058(6) 0.114(8) -0.021(6) -0.002(7) 0.006(5)
C2U 0.028(6) 0.051(5) 0.032(5) -0.002(4) -0.003(4) 0.006(4)
C1U 0.024(4) 0.046(5) 0.094(7) -0.004(4) 0.001(4) 0.006(3)
O1U 0.072(7) 0.104(7) 0.198(11) -0.072(7) -0.037(7) 0.024(5)
C3U 0.104(12) 0.090(8) 0.196(17) -0.068(9) -0.012(12) 0.005(7)
C4U 0.135(13) 0.086(13) 0.22(2) -0.065(14) -0.029(14) 0.017(10)

loop_
_atom_type_symbol
_atom_type_description
_atom_type_scat_dispersion_real
_atom_type_scat_dispersion_imag
_atom_type_scat_source
C C 0.0033 0.0016 'International Tables Vol C Tables 4.2.6.8 and 6.1.1.4'
H H 0.0000 0.0000 'International Tables Vol C Tables 4.2.6.8 and 6.1.1.4'
N N 0.0061 0.0033 'International Tables Vol C Tables 4.2.6.8 and 6.1.1.4'
O O 0.0106 0.0060 'International Tables Vol C Tables 4.2.6.8 and 6.1.1.4'
F F 0.0171 0.0103 'International Tables Vol C Tables 4.2.6.8 and 6.1.1.4'
S S 0.1246 0.1234 'International Tables Vol C Tables 4.2.6.8 and 6.1.1.4'
Mo Mo -1.6832 0.6857 'International Tables Vol C Tables 4.2.6.8 and 6.1.1.4'

loop_
_geom_angle_atom_site_label_1
_geom_angle_atom_site_label_2
_geom_angle_atom_site_label_3
_geom_angle
C2 C1 Mo1 71.18(14)
C2 C1 H1A 121.0(17)
Mo1 C1 H1A 107.2(15)
C2 C1 H1B 122.5(17)
Mo1 C1 H1B 111.2(15)
H1A C1 H1B 113(2)
C1 C2 Mo1 71.75(13)
C1 C2 H2A 123.2(17)
Mo1 C2 H2A 108.9(15)
C1 C2 H2B 123.1(17)
Mo1 C2 H2B 109.0(15)
H2A C2 H2B 111(2)
N2 Mo1 O1 177.12(8)
N2 Mo1 N1 94.52(7)
O1 Mo1 N1 83.20(6)
N2 Mo1 C2 95.56(9)
O1 Mo1 C2 87.03(8)
N1 Mo1 C2 115.78(8)
N2 Mo1 C1 94.99(9)
O1 Mo1 C1 86.31(7)
N1 Mo1 C1 78.93(8)
C2 Mo1 C1 37.07(9)
N2 Mo1 O2 94.83(8)
O1 Mo1 O2 83.15(6)
N1 Mo1 O2 82.50(6)
C2 Mo1 O2 158.09(8)
C1 Mo1 O2 159.60(8)
N2 Mo1 O5 95.90(8)
O1 Mo1 O5 85.75(6)
N1 Mo1 O5 159.66(7)
C2 Mo1 O5 80.52(9)
C1 Mo1 O5 117.38(8)
O2 Mo1 O5 79.26(6)
S1 O2 Mo1 138.57(11)
S1A O2 Mo1 134.51(10)
O4 S1 O2 112.60(18)
O4 S1 O3 118.7(6)
O2 S1 O3 113.4(5)
O4 S1 C3 104.4(3)
O2 S1 C3 99.7(2)
O3 S1 C3 105.2(6)
F2 C3 F3 103.8(7)
F2 C3 F1 109.0(8)
F3 C3 F1 105.9(5)
F2 C3 S1 114.7(8)
F3 C3 S1 111.0(4)
F1 C3 S1 111.8(6)
O4A S1A O3A 118.9(7)
O4A S1A O2 110.8(2)
O3A S1A O2 117.2(6)
O4A S1A C3A 103.7(3)
O3A S1A C3A 100.9(7)
O2 S1A C3A 102.0(2)
F1A C3A F2A 111.2(9)
F1A C3A F3A 102.7(8)
F2A C3A F3A 105.8(6)
F1A C3A S1A 111.9(7)
F2A C3A S1A 113.3(6)
F3A C3A S1A 111.4(4)
C11 O1 Mo1 132.39(12)
O1 C11 C16 118.54(18)
O1 C11 C12 122.09(16)
C16 C11 C12 119.37(18)
C13 C12 C11 118.59(17)
C13 C12 C18 118.30(18)
C11 C12 C18 122.98(18)
C18 N1 C22 118.38(18)
C18 N1 Mo1 126.64(13)
C22 N1 Mo1 114.76(14)
N1 C18 C19 119.35(17)
N1 C18 C12 122.47(18)
C19 C18 C12 118.17(18)
C20 C19 C18 121.6(2)
C20 C19 H19 119.2
C18 C19 H19 119.2
C19 C20 C21 118.3(2)
C19 C20 H20 120.8
C21 C20 H20 120.8
C22 C21 C20 118.5(2)
C22 C21 H21 120.8
C20 C21 H21 120.8
N1 C22 C21 123.9(2)
N1 C22 H22 118.1
C21 C22 H22 118.1
C14 C13 C12 122.66(19)
C14 C13 H13 118.7
C12 C13 H13 118.7
C13 C14 C15 117.42(19)
C13 C14 C17 121.5(2)
C15 C14 C17 121.12(19)
C16 C15 C14 122.56(18)
C16 C15 H15 118.7
C14 C15 H15 118.7
C15 C16 C11 119.27(19)
C15 C16 C23A 115.9(8)
C11 C16 C23A 124.3(8)
C15 C16 C23 118.3(5)
C11 C16 C23 122.2(5)
C24 C23 C28 118.7(4)
C24 C23 C16 121.0(4)
C28 C23 C16 120.0(4)
C23 C24 C25 119.6(4)
C23 C24 C29 121.0(3)
C25 C24 C29 119.3(4)
C26 C25 C24 121.8(4)
C26 C25 H25 119.1
C24 C25 H25 119.1
C25 C26 C27 118.2(3)
C25 C26 C32 120.5(4)
C27 C26 C32 121.3(4)
C26 C27 C28 121.5(4)
C26 C27 H27 119.3
C28 C27 H27 119.3
C27 C28 C23 120.0(4)
C27 C28 C35 119.1(4)
C23 C28 C35 120.7(4)
C24 C29 C31 114.4(4)
C24 C29 C30 110.1(4)
C31 C29 C30 109.2(5)
C24 C29 H29 107.6
C31 C29 H29 107.6
C30 C29 H29 107.6
C29 C30 H30A 109.5
C29 C30 H30B 109.5
H30A C30 H30B 109.5
C29 C30 H30C 109.5
H30A C30 H30C 109.5
H30B C30 H30C 109.5
C29 C31 H31A 109.5
C29 C31 H31B 109.5
H31A C31 H31B 109.5
C29 C31 H31C 109.5
H31A C31 H31C 109.5
H31B C31 H31C 109.5
C34 C32 C33 110.7(6)
C34 C32 C26 113.2(4)
C33 C32 C26 110.8(4)
C34 C32 H32 107.3
C33 C32 H32 107.3
C26 C32 H32 107.3
C32 C33 H33A 109.5
C32 C33 H33B 109.5
H33A C33 H33B 109.5
C32 C33 H33C 109.5
H33A C33 H33C 109.5
H33B C33 H33C 109.5
C32 C34 H34A 109.5
C32 C34 H34B 109.5
H34A C34 H34B 109.5
C32 C34 H34C 109.5
H34A C34 H34C 109.5
H34B C34 H34C 109.5
C28 C35 C37 112.9(4)
C28 C35 C36 110.7(4)
C37 C35 C36 110.2(4)
C28 C35 H35 107.6
C37 C35 H35 107.6
C36 C35 H35 107.6
C35 C36 H36A 109.5
C35 C36 H36B 109.5
H36A C36 H36B 109.5
C35 C36 H36C 109.5
H36A C36 H36C 109.5
H36B C36 H36C 109.5
C35 C37 H37A 109.5
C35 C37 H37B 109.5
H37A C37 H37B 109.5
C35 C37 H37C 109.5
H37A C37 H37C 109.5
H37B C37 H37C 109.5
C24A C23A C28A 121.3(5)
C24A C23A C16 117.7(5)
C28A C23A C16 120.3(5)
C23A C24A C25A 119.0(5)
C23A C24A C29A 120.7(5)
C25A C24A C29A 120.1(5)
C26A C25A C24A 120.4(5)
C26A C25A H25A 119.8
C24A C25A H25A 119.8
C27A C26A C25A 119.3(5)
C27A C26A C32A 120.9(6)
C25A C26A C32A 119.8(6)
C26A C27A C28A 122.3(5)
C26A C27A H27A 118.9
C28A C27A H27A 118.9
C27A C28A C23A 117.5(5)
C27A C28A C35A 120.1(5)
C23A C28A C35A 122.3(5)
C24A C29A C31A 114.4(6)
C24A C29A C30A 110.9(7)
C31A C29A C30A 110.3(8)
C24A C29A H29A 106.9
C31A C29A H29A 106.9
C30A C29A H29A 106.9
C29A C30A H30D 109.5
C29A C30A H30E 109.5
H30D C30A H30E 109.5
C29A C30A H30F 109.5
H30D C30A H30F 109.5
H30E C30A H30F 109.5
C29A C31A H31D 109.5
C29A C31A H31E 109.5
H31D C31A H31E 109.5
C29A C31A H31F 109.5
H31D C31A H31F 109.5
H31E C31A H31F 109.5
C34A C32A C26A 112.6(5)
C34A C32A C33A 112.4(9)
C26A C32A C33A 109.8(8)
C34A C32A H32A 107.2
C26A C32A H32A 107.2
C33A C32A H32A 107.2
C32A C33A H33D 109.5
C32A C33A H33E 109.5
H33D C33A H33E 109.5
C32A C33A H33F 109.5
H33D C33A H33F 109.5
H33E C33A H33F 109.5
C32A C34A H34D 109.5
C32A C34A H34E 109.5
H34D C34A H34E 109.5
C32A C34A H34F 109.5
H34D C34A H34F 109.5
H34E C34A H34F 109.5
C28A C35A C36A 111.1(5)
C28A C35A C37A 111.5(6)
C36A C35A C37A 109.7(6)
C28A C35A H35A 108.2
C36A C35A H35A 108.2
C37A C35A H35A 108.2
C35A C36A H36D 109.5
C35A C36A H36E 109.5
H36D C36A H36E 109.5
C35A C36A H36F 109.5
H36D C36A H36F 109.5
H36E C36A H36F 109.5
C35A C37A H37D 109.5
C35A C37A H37E 109.5
H37D C37A H37E 109.5
C35A C37A H37F 109.5
H37D C37A H37F 109.5
H37E C37A H37F 109.5
C14 C17 H17A 109.5
C14 C17 H17B 109.5
H17A C17 H17B 109.5
C14 C17 H17C 109.5
H17A C17 H17C 109.5
H17B C17 H17C 109.5
C41A N2 Mo1 170.4(3)
C41 N2 Mo1 173.3(3)
N2 C41 C42 116.0(7)
N2 C41 C46 116.4(7)
C42 C41 C46 127.5(7)
C43 C42 C41 117.1(7)
C43 C42 C47 115.3(6)
C41 C42 C47 127.4(6)
C44 C43 C42 119.6(6)
C44 C43 H43 120.2
C42 C43 H43 120.2
C43 C44 C45 119.8(6)
C43 C44 H44 120.1
C45 C44 H44 120.1
C44 C45 C46 129.0(7)
C44 C45 H45 115.5
C46 C45 H45 115.5
C45 C46 C41 105.8(7)
C45 C46 C50 129.5(8)
C41 C46 C50 124.7(7)
C48 C47 C42 110.3(7)
C48 C47 C49 111.0(7)
C42 C47 C49 112.2(6)
C48 C47 H47 107.7
C42 C47 H47 107.7
C49 C47 H47 107.7
C47 C48 H48A 109.5
C47 C48 H48B 109.5
H48A C48 H48B 109.5
C47 C48 H48C 109.5
H48A C48 H48C 109.5
H48B C48 H48C 109.5
C47 C49 H49A 109.5
C47 C49 H49B 109.5
H49A C49 H49B 109.5
C47 C49 H49C 109.5
H49A C49 H49C 109.5
H49B C49 H49C 109.5
C46 C50 C52 120.5(8)
C46 C50 C51 114.3(8)
C52 C50 C51 105.8(6)
C46 C50 H50 104.9
C52 C50 H50 104.9
C51 C50 H50 104.9
C50 C51 H51A 109.5
C50 C51 H51B 109.5
H51A C51 H51B 109.5
C50 C51 H51C 109.5
H51A C51 H51C 109.5
H51B C51 H51C 109.5
C50 C52 H52A 109.5
C50 C52 H52B 109.5
H52A C52 H52B 109.5
C50 C52 H52C 109.5
H52A C52 H52C 109.5
H52B C52 H52C 109.5
C46A C41A C42A 112.4(8)
C46A C41A N2 123.8(8)
C42A C41A N2 123.8(8)
C41A C42A C43A 119.2(7)
C41A C42A C47A 118.0(7)
C43A C42A C47A 122.8(7)
C44A C43A C42A 124.1(7)
C44A C43A H43A 117.9
C42A C43A H43A 117.9
C45A C44A C43A 119.6(7)
C45A C44A H44A 120.2
C43A C44A H44A 120.2
C44A C45A C46A 112.0(8)
C44A C45A H45A 124.0
C46A C45A H45A 124.0
C41A C46A C45A 131.6(9)
C41A C46A C50A 119.1(9)
C45A C46A C50A 108.9(9)
C42A C47A C48A 110.0(7)
C42A C47A C49A 111.3(6)
C48A C47A C49A 111.1(6)
C42A C47A H47A 108.1
C48A C47A H47A 108.1
C49A C47A H47A 108.1
C47A C48A H48D 109.5
C47A C48A H48E 109.5
H48D C48A H48E 109.5
C47A C48A H48F 109.5
H48D C48A H48F 109.5
H48E C48A H48F 109.5
C47A C49A H49D 109.5
C47A C49A H49E 109.5
H49D C49A H49E 109.5
C47A C49A H49F 109.5
H49D C49A H49F 109.5
H49E C49A H49F 109.5
C46A C50A C52A 104.3(10)
C46A C50A C51A 103.5(9)
C52A C50A C51A 114.4(9)
C46A C50A H50A 111.4
C52A C50A H50A 111.4
C51A C50A H50A 111.4
C50A C51A H51D 109.5
C50A C51A H51E 109.5
H51D C51A H51E 109.5
C50A C51A H51F 109.5
H51D C51A H51F 109.5
H51E C51A H51F 109.5
C50A C52A H52D 109.5
C50A C52A H52E 109.5
H52D C52A H52E 109.5
C50A C52A H52F 109.5
H52D C52A H52F 109.5
H52E C52A H52F 109.5
C61 C62 H62A 109.5
C61 C62 H62B 109.5
H62A C62 H62B 109.5
C61 C62 H62C 109.5
H62A C62 H62C 109.5
H62B C62 H62C 109.5
O5 C61 C62 112.1(3)
O5 C61 H61A 109.2
C62 C61 H61A 109.2
O5 C61 H61B 109.2
C62 C61 H61B 109.2
H61A C61 H61B 107.9
C63 O5 C61 114.1(7)
C61 O5 C63A 114.5(7)
C63 O5 Mo1 125.9(6)
C61 O5 Mo1 120.01(16)
C63A O5 Mo1 123.6(7)
O5 C63 C64 109.6(7)
O5 C63 H63A 109.8
C64 C63 H63A 109.8
O5 C63 H63B 109.8
C64 C63 H63B 109.8
H63A C63 H63B 108.2
C63 C64 H64A 109.5
C63 C64 H64B 109.5
H64A C64 H64B 109.5
C63 C64 H64C 109.5
H64A C64 H64C 109.5
H64B C64 H64C 109.5
O5 C63A C64A 114.5(10)
O5 C63A H63C 108.6
C64A C63A H63C 108.6
O5 C63A H63D 108.6
C64A C63A H63D 108.6
H63C C63A H63D 107.6
C63A C64A H64D 109.5
C63A C64A H64E 109.5
H64D C64A H64E 109.5
C63A C64A H64F 109.5
H64D C64A H64F 109.5
H64E C64A H64F 109.5
C1S C2S H2S1 109.5
C1S C2S H2S2 109.5
H2S1 C2S H2S2 109.5
C1S C2S H2S3 109.5
H2S1 C2S H2S3 109.5
H2S2 C2S H2S3 109.5
C2S C1S O1S 108.3(8)
C2S C1S H1S1 110.0
O1S C1S H1S1 110.0
C2S C1S H1S2 110.0
O1S C1S H1S2 110.0
H1S1 C1S H1S2 108.4
C3S O1S C1S 116.6(7)
C4S C3S O1S 111.3(8)
C4S C3S H3S1 109.4
O1S C3S H3S1 109.4
C4S C3S H3S2 109.4
O1S C3S H3S2 109.4
H3S1 C3S H3S2 108.0
C3S C4S H4S1 109.5
C3S C4S H4S2 109.5
H4S1 C4S H4S2 109.5
C3S C4S H4S3 109.5
H4S1 C4S H4S3 109.5
H4S2 C4S H4S3 109.5
C1T C2T H2T1 109.5
C1T C2T H2T2 109.5
H2T1 C2T H2T2 109.5
C1T C2T H2T3 109.5
H2T1 C2T H2T3 109.5
H2T2 C2T H2T3 109.5
C2T C1T O1T 106.9(8)
C2T C1T H1T1 110.3
O1T C1T H1T1 110.3
C2T C1T H1T2 110.3
O1T C1T H1T2 110.3
H1T1 C1T H1T2 108.6
C1T O1T C3T 116.9(7)
C4T C3T O1T 109.7(9)
C4T C3T H3T1 109.7
O1T C3T H3T1 109.7
C4T C3T H3T2 109.7
O1T C3T H3T2 109.7
H3T1 C3T H3T2 108.2
C3T C4T H4T1 109.5
C3T C4T H4T2 109.5
H4T1 C4T H4T2 109.5
C3T C4T H4T3 109.5
H4T1 C4T H4T3 109.5
H4T2 C4T H4T3 109.5
C1U C2U H2U1 109.5
C1U C2U H2U2 109.5
H2U1 C2U H2U2 109.5
C1U C2U H2U3 109.5
H2U1 C2U H2U3 109.5
H2U2 C2U H2U3 109.5
C2U C1U O1U 111.2(9)
C2U C1U H1U1 109.4
O1U C1U H1U1 109.4
C2U C1U H1U2 109.4
O1U C1U H1U2 109.4
H1U1 C1U H1U2 108.0
C1U O1U C3U 117.1(12)
C4U C3U O1U 105.9(11)
C4U C3U H3U1 110.6
O1U C3U H3U1 110.6
C4U C3U H3U2 110.6
O1U C3U H3U2 110.6
H3U1 C3U H3U2 108.7
C3U C4U H4U1 109.5
C3U C4U H4U2 109.5
H4U1 C4U H4U2 109.5
C3U C4U H4U3 109.5
H4U1 C4U H4U3 109.5
H4U2 C4U H4U3 109.5

loop_
_geom_bond_atom_site_label_1
_geom_bond_atom_site_label_2
_geom_bond_distance
C1 C2 1.397(4)
C1 Mo1 2.200(2)
C1 H1A 0.947(16)
C1 H1B 0.951(16)
C2 Mo1 2.193(2)
C2 H2A 0.962(16)
C2 H2B 0.969(16)
Mo1 N2 1.7658(18)
Mo1 O1 1.9987(14)
Mo1 N1 2.1871(18)
Mo1 O2 2.2050(16)
Mo1 O5 2.2171(16)
O2 S1 1.4301(19)
O2 S1A 1.5020(19)
S1 O4 1.429(4)
S1 O3 1.449(9)
S1 C3 1.815(5)
C3 F2 1.307(8)
C3 F3 1.320(7)
C3 F1 1.337(8)
S1A O4A 1.416(4)
S1A O3A 1.429(9)
S1A C3A 1.819(5)
C3A F1A 1.287(9)
C3A F2A 1.297(9)
C3A F3A 1.318(7)
O1 C11 1.329(2)
C11 C16 1.410(2)
C11 C12 1.414(3)
C12 C13 1.408(3)
C12 C18 1.483(3)
N1 C18 1.358(3)
N1 C22 1.360(2)
C18 C19 1.403(3)
C19 C20 1.377(3)
C19 H19 0.9500
C20 C21 1.386(3)
C20 H20 0.9500
C21 C22 1.369(3)
C21 H21 0.9500
C22 H22 0.9500
C13 C14 1.382(3)
C13 H13 0.9500
C14 C15 1.394(3)
C14 C17 1.506(3)
C15 C16 1.391(3)
C15 H15 0.9500
C16 C23A 1.491(6)
C16 C23 1.510(4)
C23 C24 1.396(5)
C23 C28 1.415(5)
C24 C25 1.409(5)
C24 C29 1.521(6)
C25 C26 1.386(5)
C25 H25 0.9500
C26 C27 1.388(6)
C26 C32 1.526(4)
C27 C28 1.397(5)
C27 H27 0.9500
C28 C35 1.523(6)
C29 C31 1.529(5)
C29 C30 1.530(5)
C29 H29 1.0000
C30 H30A 0.9800
C30 H30B 0.9800
C30 H30C 0.9800
C31 H31A 0.9800
C31 H31B 0.9800
C31 H31C 0.9800
C32 C34 1.514(5)
C32 C33 1.526(6)
C32 H32 1.0000
C33 H33A 0.9800
C33 H33B 0.9800
C33 H33C 0.9800
C34 H34A 0.9800
C34 H34B 0.9800
C34 H34C 0.9800
C35 C37 1.531(5)
C35 C36 1.532(5)
C35 H35 1.0000
C36 H36A 0.9800
C36 H36B 0.9800
C36 H36C 0.9800
C37 H37A 0.9800
C37 H37B 0.9800
C37 H37C 0.9800
C23A C24A 1.391(7)
C23A C28A 1.405(7)
C24A C25A 1.401(7)
C24A C29A 1.518(7)
C25A C26A 1.385(8)
C25A H25A 0.9500
C26A C27A 1.380(8)
C26A C32A 1.523(6)
C27A C28A 1.390(7)
C27A H27A 0.9500
C28A C35A 1.519(7)
C29A C31A 1.523(7)
C29A C30A 1.527(8)
C29A H29A 1.0000
C30A H30D 0.9800
C30A H30E 0.9800
C30A H30F 0.9800
C31A H31D 0.9800
C31A H31E 0.9800
C31A H31F 0.9800
C32A C34A 1.510(8)
C32A C33A 1.526(9)
C32A H32A 1.0000
C33A H33D 0.9800
C33A H33E 0.9800
C33A H33F 0.9800
C34A H34D 0.9800
C34A H34E 0.9800
C34A H34F 0.9800
C35A C36A 1.528(8)
C35A C37A 1.533(7)
C35A H35A 1.0000
C36A H36D 0.9800
C36A H36E 0.9800
C36A H36F 0.9800
C37A H37D 0.9800
C37A H37E 0.9800
C37A H37F 0.9800
C17 H17A 0.9800
C17 H17B 0.9800
C17 H17C 0.9800
N2 C41A 1.385(9)
N2 C41 1.408(7)
C41 C42 1.441(9)
C41 C46 1.452(9)
C42 C43 1.413(8)
C42 C47 1.527(8)
C43 C44 1.368(8)
C43 H43 0.9500
C44 C45 1.376(9)
C44 H44 0.9500
C45 C46 1.450(9)
C45 H45 0.9500
C46 C50 1.541(9)
C47 C48 1.525(9)
C47 C49 1.537(9)
C47 H47 1.0000
C48 H48A 0.9800
C48 H48B 0.9800
C48 H48C 0.9800
C49 H49A 0.9800
C49 H49B 0.9800
C49 H49C 0.9800
C50 C52 1.541(9)
C50 C51 1.551(8)
C50 H50 1.0000
C51 H51A 0.9800
C51 H51B 0.9800
C51 H51C 0.9800
C52 H52A 0.9800
C52 H52B 0.9800
C52 H52C 0.9800
C41A C46A 1.352(10)
C41A C42A 1.385(10)
C42A C43A 1.396(8)
C42A C47A 1.508(9)
C43A C44A 1.376(8)
C43A H43A 0.9500
C44A C45A 1.368(9)
C44A H44A 0.9500
C45A C46A 1.410(10)
C45A H45A 0.9500
C46A C50A 1.489(10)
C47A C48A 1.521(9)
C47A C49A 1.522(8)
C47A H47A 1.0000
C48A H48D 0.9800
C48A H48E 0.9800
C48A H48F 0.9800
C49A H49D 0.9800
C49A H49E 0.9800
C49A H49F 0.9800
C50A C52A 1.497(10)
C50A C51A 1.522(10)
C50A H50A 1.0000
C51A H51D 0.9800
C51A H51E 0.9800
C51A H51F 0.9800
C52A H52D 0.9800
C52A H52E 0.9800
C52A H52F 0.9800
C62 C61 1.509(4)
C62 H62A 0.9800
C62 H62B 0.9800
C62 H62C 0.9800
C61 O5 1.450(3)
C61 H61A 0.9900
C61 H61B 0.9900
O5 C63 1.433(8)
O5 C63A 1.491(10)
C63 C64 1.489(10)
C63 H63A 0.9900
C63 H63B 0.9900
C64 H64A 0.9800
C64 H64B 0.9800
C64 H64C 0.9800
C63A C64A 1.493(13)
C63A H63C 0.9900
C63A H63D 0.9900
C64A H64D 0.9800
C64A H64E 0.9800
C64A H64F 0.9800
C2S C1S 1.473(9)
C2S H2S1 0.9800
C2S H2S2 0.9800
C2S H2S3 0.9800
C1S O1S 1.513(7)
C1S H1S1 0.9900
C1S H1S2 0.9900
O1S C3S 1.511(7)
C3S C4S 1.480(9)
C3S H3S1 0.9900
C3S H3S2 0.9900
C4S H4S1 0.9800
C4S H4S2 0.9800
C4S H4S3 0.9800
C2T C1T 1.485(10)
C2T H2T1 0.9800
C2T H2T2 0.9800
C2T H2T3 0.9800
C1T O1T 1.486(8)
C1T H1T1 0.9900
C1T H1T2 0.9900
O1T C3T 1.524(8)
C3T C4T 1.478(10)
C3T H3T1 0.9900
C3T H3T2 0.9900
C4T H4T1 0.9800
C4T H4T2 0.9800
C4T H4T3 0.9800
C2U C1U 1.477(10)
C2U H2U1 0.9800
C2U H2U2 0.9800
C2U H2U3 0.9800
C1U O1U 1.498(9)
C1U H1U1 0.9900
C1U H1U2 0.9900
O1U C3U 1.503(9)
C3U C4U 1.484(10)
C3U H3U1 0.9900
C3U H3U2 0.9900
C4U H4U1 0.9800
C4U H4U2 0.9800
C4U H4U3 0.9800
